data_2100997
loop_
_publ_author_name
'Wang, J.-C.'
'Shih, L. J.'
'Chen, Y.-J.'
'Wang, Y.'
'Fronczek, F. R.'
'Watkins, S. F.'

_publ_section_title
;
 Structure of
 <i>trans</i>-<i>M</i>(CO)(C~4~N~3~)(PPh~3~)~2~.1.5C~6~H~6~ (<i>M</i> =
 Ir and Rh): the pyramidal geometry of the tricyanomethanide anion
 (C~4~N~3~^{-^})
;
_journal_issue 4
_journal_name_full 'Acta Crystallographica Section B'
_journal_page_first 680
_journal_page_last 685
_journal_paper_doi 10.1107/S0108768193001466
_journal_volume 49
_journal_year 1993
_chemical_formula_moiety 'C41 H30 N3 O1 P2 Rh1,1.5(C6 H6)'
_chemical_formula_sum 'C50 H39 N3 O P2 Rh'
_chemical_formula_weight 862.74
_space_group_IT_number 2
_space_group_name_Hall '-P 1'
_space_group_name_H-M_alt 'P -1'
_symmetry_cell_setting triclinic
_symmetry_space_group_name_Hall '-P 1'
_symmetry_space_group_name_H-M 'P -1'
_cell_angle_alpha 102.21(2)
_cell_angle_beta 104.61(2)
_cell_angle_gamma 94.92(3)
_cell_formula_units_Z 2
_cell_length_a 11.759(3)
_cell_length_b 11.779(5)
_cell_length_c 16.352(3)
_cell_volume 2118.8(12)
_diffrn_radiation_type Mo
_diffrn_radiation_wavelength 0.71073
_exptl_absorpt_coefficient_mu 0.51
_exptl_crystal_density_diffrn 1.352
_cod_data_source_file cr0435.cif
_cod_data_source_block cr0435c
_cod_original_cell_volume 2119.(2)
_cod_original_formula_sum 'C50 H39 N3 O1 P2 Rh1'
_cod_database_code 2100997

loop_
_space_group_symop_id
_space_group_symop_operation_xyz
1 x,y,z
2 -x,-y,-z

loop_
_atom_site_label
_atom_site_fract_x
_atom_site_fract_y
_atom_site_fract_z
Rh .33150(10) .24500(10) .21690(7)
P1 .4025(3) .3699(4) .1419(2)
P2 .2521(3) .0932(4) .2682(2)
O10 .0960(9) .3190(10) .1704(6)
N1 .4960(9) .1940(10) .2396(7)
N2 .7880(10) -.0240(10) .2990(9)
N3 .8390(10) .289(2) .2010(10)
C1 .5920(10) .1720(10) .2456(8)
C2 .7480(10) .059(2) .2794(9)
C3 .7790(10) .230(2) .2240(10)
C4 .7060(10) .1520(10) .2514(9)
C10 .1900(10) .2870(10) .1908(8)
C11 .2960(10) .4490(10) .0829(7)
C12 .2430(10) .5300(10) .1290(8)
C13 .1640(10) .588(2) .0855(9)
C14 .1360(10) .571(2) -.0020(9)
C15 .1880(10) .4930(10) -.0488(9)
C16 .2710(10) .4310(10) -.0056(8)
C21 .5290(10) .4830(10) .2022(8)
C22 .5520(10) .5770(10) .1637(8)
C23 .6510(10) .6630(10) .2089(9)
C24 .7210(10) .6560(10) .2865(9)
C25 .7000(10) .569(2) .3260(10)
C26 .6010(10) .483(2) .2817(9)
C31 .4490(10) .2750(10) .0579(7)
C32 .5600(10) .2930(10) .0438(8)
C33 .5890(10) .215(2) -.0209(9)
C34 .5120(10) .1170(10) -.0716(9)
C35 .4040(10) .0990(10) -.0570(9)
C36 .3740(10) .1740(10) .0074(8)
C41 .3610(10) .0040(10) .3060(7)
C42 .4600(10) .0550(10) .3739(8)
C43 .5460(10) -.0090(10) .4046(9)
C44 .5380(10) -.127(2) .3647(9)
C45 .4410(10) -.178(2) .2961(9)
C46 .3520(10) -.1140(10) .2659(8)
C51 .1860(10) .1300(10) .3574(7)
C52 .2030(10) .0720(10) .4239(8)
C53 .1430(10) .100(2) .4880(9)
C54 .0690(10) .1750(10) .4863(9)
C55 .0440(10) .229(2) .4200(10)
C56 .1050(10) .203(2) .3550(10)
C61 .1370(10) -.0070(10) .1826(7)
C62 .1520(10) -.0380(10) .0992(8)
C63 .0700(10) -.1180(10) .0310(9)
C64 -.0300(10) -.168(2) .0467(9)
C65 -.0470(10) -.1380(10) .1263(9)
C66 .0350(10) -.0580(10) .1968(9)
C71 .394(2) .464(2) .4330(10)
C72 .436(2) .395(2) .4880(10)
C73 .538(2) .429(2) .5550(10)
C81 .802(2) .332(2) .5140(10)
C82 .801(2) .268(2) .5770(10)
C83 .873(2) .295(2) .6580(10)
C84 .951(2) .398(2) .6900(10)
C85 .949(2) .461(2) .6290(10)
C86 .883(2) .429(2) .5490(10)
H12 .261 .543 .191
H13 .128 .645 .117
H14 .079 .612 -.031
H15 .171 .482 -.110
H16 .308 .375 -.037
H22 .501 .588 .112
H23 .673 .726 .185
H24 .789 .714 .314
H25 .750 .567 .381
H26 .583 .422 .308
H32 .616 .360 .078
H33 .665 .230 -.030
H34 .533 .064 -.116
H35 .349 .031 -.091
H36 .298 .158 .017
H42 .468 .136 .401
H43 .613 .028 .453
H44 .598 -.171 .386
H45 .435 -.259 .268
H46 .285 -.150 .218
H52 .255 .015 .426
H53 .157 .061 .534
H54 .031 .191 .532
H55 -.011 .284 .417
H56 .088 .240 .307
H62 .222 -.004 .089
H63 .081 -.135 -.026
H64 -.086 -.227 .002
H65 -.119 -.170 .135
H66 .023 -.042 .253
H81 .753 .311 .456
H82 .744 .199 .560
H83 .869 .242 .695
H84 1.002 .421 .747
H85 .998 .535 .647
H86 .893 .478 .511

loop_
_geom_angle_atom_site_label_1
_geom_angle_atom_site_label_2
_geom_angle_atom_site_label_3
_geom_angle
P1 Rh P2 169.50(10)
P1 Rh N1 86.1(2)
P1 Rh C10 91.7(3)
P2 Rh N1 92.9(2)
P2 Rh C10 88.7(3)
N1 Rh C10 176.6(4)
Rh P1 C11 117.4(3)
Rh P1 C21 118.1(3)
Rh P1 C31 105.1(3)
Rh C10 O10 176.7(9)
P1 C11 C12 119.0(7)
P1 C11 C16 120.3(7)
C12 C11 C16 120.7(9)
C11 C12 C13 119.1(9)
C12 C13 C14 122.0(10)
C13 C14 C15 120.0(10)
C14 C15 C16 120.0(10)
C11 C16 C15 118.8(9)
C11 P1 C21 103.8(5)
C11 P1 C31 104.7(4)
C21 P1 C31 106.6(4)
Rh P2 C41 112.5(3)
Rh P2 C51 119.0(3)
Rh P2 C61 111.2(3)
C41 P2 C51 103.5(4)
C41 P2 C61 105.0(4)
C51 P2 C61 104.4(4)
Rh N1 C1 172.2(8)
N1 C1 C4 176.0(10)
N2 C2 C4 176(2)
N3 C3 C4 178(2)
C1 C4 C2 122.0(10)
C1 C4 C3 118.0(10)
C2 C4 C3 120.0(10)
P2 C41 C42 119.3(8)
p2 C41 C46 122.0(7)
C42 C41 C46 118.7(9)
C41 C42 C43 122.0(10)
P1 C21 C22 117.5(7)
P1 C21 C26 123.6(9)
C22 C21 C26 119.0(10)
C21 C22 C23 117.7(9)
C22 C23 C24 121.0(10)
C23 C24 C25 123.0(10)
C24 C25 C26 117.0(10)
C21 C26 C25 122.0(10)
P1 C31 C32 123.7(8)
P1 C31 C36 118.8(7)
C32 C31 C36 117.3(9)
C31 C32 C33 120.0(10)
C32 C33 C34 122.0(10)
C33 C34 C35 118.0(10)
C34 C35 C36 121.0(10)
C31 C36 C35 121.5(9)
P2 C61 C62 119.2(7)
P2 C61 C66 122.7(7)
C62 C61 C66 118.0(9)
C61 C62 C63 123.0(9)
C42 C43 C44 120.0(10)
C43 C44 C45 119.0(10)
C44 C45 C46 121.0(10)
C41 C46 C45 120.0(10)
P2 C51 C52 121.9(8)
P2 C51 C56 120.6(8)
C52 C51 C56 117.0(10)
C51 C52 C53 119.0(10)
C52 C53 C54 123.0(10)
C53 C54 C55 120.0(10)
C54 C55 C56 118.0(10)
C51 C56 C55 123.0(10)
C62 C63 C64 118.0(10)
C63 C64 C65 120.0(10)
C64 C65 C66 123.0(10)
C61 C66 C65 118.1(9)
C71 C72 C73 124(2)
C82 C81 C86 110(2)
C81 C82 C83 126(2)
C82 C83 C84 120(2)
C83 C84 C85 113(2)
C84 C85 C86 125(2)
C81 C86 C85 125(2)

loop_
_geom_bond_atom_site_label_1
_geom_bond_atom_site_label_2
_geom_bond_distance
Rh P1 2.332(3)
Rh P2 2.348(3)
Rh N1 2.044(8)
Rh C10 1.760(10)
P1 C11 1.833(9)
P1 C21 1.830(10)
P1 C31 1.812(9)
P2 C41 1.802(9)
P2 C51 1.813(9)
P2 C61 1.805(9)
O10 C10 1.180(10)
N1 C1 1.160(10)
N2 C2 1.19(2)
N3 C3 1.130(10)
C1 C4 1.360(10)
C2 C4 1.36(2)
C3 C4 1.42(2)
C11 C12 1.370(10)
C11 C16 1.370(10)
C12 C13 1.360(10)
C22 C23 1.400(10)
C23 C24 1.350(10)
C24 C25 1.360(10)
C25 C26 1.410(10)
C31 C32 1.390(10)
C31 C36 1.380(10)
C32 C33 1.380(10)
C33 C34 1.370(10)
C34 C35 1.360(10)
C35 C36 1.370(10)
C41 C42 1.380(10)
C41 C46 1.380(10)
C42 C43 1.370(10)
C43 C44 1.380(10)
C44 C45 1.370(10)
C45 C46 1.400(10)
C51 C52 1.390(10)
C51 C56 1.330(10)
C52 C53 1.400(10)
C53 C54 1.290(10)
C13 C14 1.350(10)
C14 C15 1.360(10)
C15 C16 1.410(10)
C21 C22 1.420(10)
C21 C26 1.360(10)
C63 C64 1.380(10)
C64 C65 1.340(10)
C65 C66 1.400(10)
C71 C72 1.37(2)
C72 C73 1.37(2)
C81 C82 1.40(2)
C54 C55 1.360(10)
C55 C56 1.420(10)
C61 C62 1.390(10)
C61 C66 1.390(10)
C62 C63 1.380(10)
C81 C86 1.33(2)
C82 C83 1.34(2)
C83 C84 1.38(2)
C84 C85 1.36(2)
C85 C86 1.31(2)
